data_7116776
loop_
_publ_author_name
'Sean D. Woodall'
'Adam N. Swinburne'
'Nidhu lal Banik'
'Andrew Kerridge'
'Poppy Di Pietro'
'Christian Adam'
'Peter Kaden'
'Louise S. Natrajan'

_publ_section_title
;
 Neptunyl(VI) centred visible LMCT emission directly observable in the
 presence of uranyl(VI)
;
_journal_name_full Chem.Commun.
_journal_page_first 5402
_journal_paper_doi 10.1039/C4cc08718F
_journal_volume 51
_journal_year 2015
_chemical_formula_moiety 'C66 H55 N2 Np O7 P5'
_chemical_formula_sum 'C66 H55 N2 Np O7 P5'
_chemical_formula_weight 1379.97
_space_group_crystal_system monoclinic
_space_group_IT_number 14
_space_group_name_Hall '-P 2yn'
_space_group_name_H-M_alt 'P 1 21/n 1'
_symmetry_space_group_name_Hall '-P 2yn'
_symmetry_space_group_name_H-M 'P 1 21/n 1'
_atom_sites_solution_hydrogens geom
_atom_sites_solution_primary direct
_audit_creation_date 2014-11-25
_audit_creation_method
;
Olex2 1.2
(compiled 2014.11.21 svn.r3092 for OlexSys, GUI svn.r4949)
;
_audit_update_record
;
2014-12-13 deposited with the CCDC.
2014-12-16 downloaded from the CCDC.
;
_cell_angle_alpha 90
_cell_angle_beta 91.6657(13)
_cell_angle_gamma 90
_cell_formula_units_Z 4
_cell_length_a 13.61157(19)
_cell_length_b 16.5891(2)
_cell_length_c 26.4952(4)
_cell_measurement_reflns_used 32360
_cell_measurement_temperature 150.03(18)
_cell_measurement_theta_max 28.5360
_cell_measurement_theta_min 3.2960
_cell_volume 5980.19(14)
_computing_cell_refinement
;
CrysAlisPro, Agilent Technologies,
Version 1.171.37.35 (release 13-08-2014 CrysAlis171 .NET)
(compiled Aug 13 2014,18:06:01)
;
_computing_data_collection
;
CrysAlisPro, Agilent Technologies,
Version 1.171.37.35 (release 13-08-2014 CrysAlis171 .NET)
(compiled Aug 13 2014,18:06:01)
;
_computing_data_reduction
;
CrysAlisPro, Agilent Technologies,
Version 1.171.37.35 (release 13-08-2014 CrysAlis171 .NET)
(compiled Aug 13 2014,18:06:01)
;
_computing_molecular_graphics 'Olex2 (Dolomanov et al., 2009)'
_computing_publication_material 'Olex2 (Dolomanov et al., 2009)'
_computing_structure_refinement 'ShelXL (Sheldrick, 2008)'
_computing_structure_solution 'ShelXS (Sheldrick, 2008)'
_diffrn_ambient_environment N~2~
_diffrn_ambient_temperature 150.03(18)
_diffrn_detector 'CCD plate'
_diffrn_detector_area_resol_mean 8.0714
_diffrn_detector_type Eos
_diffrn_measured_fraction_theta_full 0.993
_diffrn_measured_fraction_theta_max 0.994
_diffrn_measurement_details
;
  1 omega  -11.00   93.00   1.0000    5.0000
omega____ theta____ kappa____ phi______ frames
    -       20.9454   77.0000   60.0000 104

  2 omega   -3.00   91.00   1.0000    5.0000
omega____ theta____ kappa____ phi______ frames
    -       20.9454   57.0000    0.0000 94

  3 omega   -1.00   40.00   1.0000    5.0000
omega____ theta____ kappa____ phi______ frames
    -       20.9454  -57.0000 -150.0000 41

  4 omega  -64.00   -2.00   1.0000    5.0000
omega____ theta____ kappa____ phi______ frames
    -      -21.1798  -77.0000  120.0000 62

  5 omega  -93.00    8.00   1.0000    5.0000
omega____ theta____ kappa____ phi______ frames
    -      -21.1798  -77.0000 -150.0000 101

  6 omega  -87.00  -62.00   1.0000    5.0000
omega____ theta____ kappa____ phi______ frames
    -      -21.1798  178.0000   90.0000 25

  7 omega  -29.00   29.00   1.0000    5.0000
omega____ theta____ kappa____ phi______ frames
    -      -21.1798   37.0000  -30.0000 58

  8 omega  -39.00  -10.00   1.0000    5.0000
omega____ theta____ kappa____ phi______ frames
    -      -21.1798   37.0000 -150.0000 29
;
_diffrn_measurement_device 'four-circle diffractometer'
_diffrn_measurement_device_type 'SuperNova, Single source at offset, Eos'
_diffrn_measurement_method '\w scans'
_diffrn_orient_matrix_UB_11 0.0193922000
_diffrn_orient_matrix_UB_12 -0.0286709000
_diffrn_orient_matrix_UB_13 0.0174704000
_diffrn_orient_matrix_UB_21 -0.0482609000
_diffrn_orient_matrix_UB_22 -0.0090203000
_diffrn_orient_matrix_UB_23 0.0077048000
_diffrn_orient_matrix_UB_31 -0.0039458000
_diffrn_orient_matrix_UB_32 -0.0304202000
_diffrn_orient_matrix_UB_33 -0.0187533000
_diffrn_radiation_monochromator mirror
_diffrn_radiation_probe x-ray
_diffrn_radiation_type MoK\a
_diffrn_radiation_wavelength 0.71073
_diffrn_reflns_av_R_equivalents 0.0339
_diffrn_reflns_av_unetI/netI 0.0273
_diffrn_reflns_Laue_measured_fraction_full 0.993
_diffrn_reflns_Laue_measured_fraction_max 0.994
_diffrn_reflns_limit_h_max 17
_diffrn_reflns_limit_h_min -16
_diffrn_reflns_limit_k_max 20
_diffrn_reflns_limit_k_min -18
_diffrn_reflns_limit_l_max 33
_diffrn_reflns_limit_l_min -33
_diffrn_reflns_number 51286
_diffrn_reflns_point_group_measured_fraction_full 0.993
_diffrn_reflns_point_group_measured_fraction_max 0.994
_diffrn_reflns_theta_full 25.242
_diffrn_reflns_theta_max 26.372
_diffrn_reflns_theta_min 3.045
_diffrn_source 'SuperNova (Mo) X-ray Source'
_exptl_absorpt_coefficient_mu 1.927
_exptl_absorpt_correction_T_max 1.00000
_exptl_absorpt_correction_T_min 0.56834
_exptl_absorpt_correction_type multi-scan
_exptl_absorpt_process_details
;
CrysAlisPro, Agilent Technologies,
Version 1.171.37.35 (release 13-08-2014 CrysAlis171 .NET)
(compiled Aug 13 2014,18:06:01)
Empirical absorption correction using spherical harmonics,
 implemented in SCALE3 ABSPACK scaling algorithm.
;
_exptl_crystal_colour 'clear yellow'
_exptl_crystal_colour_lustre clear
_exptl_crystal_colour_primary yellow
_exptl_crystal_density_diffrn 1.533
_exptl_crystal_description block
_exptl_crystal_F_000 2756
_exptl_crystal_size_max 0.2
_exptl_crystal_size_mid 0.2
_exptl_crystal_size_min 0.08
_refine_diff_density_max 0.884
_refine_diff_density_min -1.090
_refine_diff_density_rms 0.071
_refine_ls_extinction_method none
_refine_ls_goodness_of_fit_ref 1.069
_refine_ls_hydrogen_treatment constr
_refine_ls_matrix_type full
_refine_ls_number_parameters 730
_refine_ls_number_reflns 12137
_refine_ls_number_restraints 0
_refine_ls_restrained_S_all 1.069
_refine_ls_R_factor_all 0.0265
_refine_ls_R_factor_gt 0.0231
_refine_ls_shift/su_max 0.003
_refine_ls_shift/su_mean 0.000
_refine_ls_structure_factor_coef Fsqd
_refine_ls_weighting_details 'w=1/[\s^2^(Fo^2^)+(0.0172P)^2^+5.8268P] where P=(Fo^2^+2Fc^2^)/3'
_refine_ls_weighting_scheme calc
_refine_ls_wR_factor_gt 0.0510
_refine_ls_wR_factor_ref 0.0523
_reflns_Friedel_coverage 0.000
_reflns_number_gt 11200
_reflns_number_total 12137
_reflns_threshold_expression 'I > 2\s(I)'
_cod_data_source_file c4cc08718f2.cif
_cod_data_source_block alsn37
_cod_original_cell_volume 5980.21(15)
_cod_database_code 7116776
_shelxl_version_number 2014/6
_chemical_oxdiff_formula Np1O6P4n2C48H40
_shelx_space_group_comment
;
The symmetry employed for this shelxl refinement is uniquely defined
by the following loop, which should always be used as a source of
symmetry information in preference to the above space-group names.
They are only intended as comments.
;
_reflns_odcompleteness_completeness 99.41
_reflns_odcompleteness_iscentric 1
_reflns_odcompleteness_theta 26.32
_olex2_refinement_description
;
1. Fixed Uiso
 At 1.2 times of:
  All C(H) groups
2.a Aromatic/amide H refined with riding coordinates:
 C2(H2), C3(H3), C4(H4), C5(H5), C6(H6), C8(H8), C9(H9), C10(H10), C11(H11),
 C12(H12), C14(H14), C15(H15), C16(H16), C17(H17), C18(H18), C20(H20), C21(H21),
  C22(H22), C23(H23), C24(H24), C26(H26), C27(H27), C28(H28), C29(H29),
 C30(H30), C32(H32), C33(H33), C34(H34), C35(H35), C36(H36), C38(H38), C39(H39),
  C40(H40), C41(H41), C42(H42), C44(H44), C45(H45), C46(H46), C47(H47),
 C48(H48), C50(H50), C51(H51), C52(H52), C53(H53), C54(H54), C56(H56), C57(H57),
  C58(H58), C59(H59), C60(H60), C62(H62), C63(H63), C64(H64), C65(H65), C66(H66)
;
_olex2_date_sample_data_collection 2013-06-26
_olex2_submission_special_instructions 'No special instructions were received'

loop_
_space_group_symop_operation_xyz
'x, y, z'
'-x+1/2, y+1/2, -z+1/2'
'-x, -y, -z'
'x-1/2, -y-1/2, z-1/2'

loop_
_atom_site_label
_atom_site_type_symbol
_atom_site_fract_x
_atom_site_fract_y
_atom_site_fract_z
_atom_site_U_iso_or_equiv
_atom_site_adp_type
_atom_site_occupancy
_atom_site_site_symmetry_order
_atom_site_calc_flag
_atom_site_refinement_flags_posn
Np1 Np 0.52705(2) 0.70031(2) 0.23446(2) 0.01221(3) Uani 1 1 d .
C1 C 0.64827(18) 0.94597(15) 0.26586(9) 0.0237(5) Uani 1 1 d .
C2 C 0.6742(2) 1.01861(19) 0.24383(13) 0.0464(8) Uani 1 1 d .
H2 H 0.7340 1.0231 0.2264 0.056 Uiso 1 1 calc R
C3 C 0.6124(3) 1.0845(2) 0.24744(17) 0.0691(12) Uani 1 1 d .
H3 H 0.6303 1.1345 0.2328 0.083 Uiso 1 1 calc R
C4 C 0.5253(3) 1.0781(2) 0.27195(15) 0.0594(10) Uani 1 1 d .
H4 H 0.4826 1.1233 0.2736 0.071 Uiso 1 1 calc R
C5 C 0.4996(2) 1.00714(19) 0.29403(11) 0.0413(7) Uani 1 1 d .
H5 H 0.4396 1.0033 0.3113 0.050 Uiso 1 1 calc R
C6 C 0.56071(19) 0.94106(17) 0.29133(10) 0.0303(6) Uani 1 1 d .
H6 H 0.5428 0.8919 0.3070 0.036 Uiso 1 1 calc R
C7 C 0.82015(16) 0.87374(14) 0.22046(9) 0.0199(5) Uani 1 1 d .
C8 C 0.81475(19) 0.82943(18) 0.17626(10) 0.0303(6) Uani 1 1 d .
H8 H 0.7631 0.7916 0.1708 0.036 Uiso 1 1 calc R
C9 C 0.8850(2) 0.8402(2) 0.13986(11) 0.0414(8) Uani 1 1 d .
H9 H 0.8814 0.8101 0.1094 0.050 Uiso 1 1 calc R
C10 C 0.9603(2) 0.89513(19) 0.14816(11) 0.0389(7) Uani 1 1 d .
H10 H 1.0085 0.9024 0.1233 0.047 Uiso 1 1 calc R
C11 C 0.96581(19) 0.93936(17) 0.19210(11) 0.0327(6) Uani 1 1 d .
H11 H 1.0173 0.9774 0.1973 0.039 Uiso 1 1 calc R
C12 C 0.89674(18) 0.92858(15) 0.22855(10) 0.0267(6) Uani 1 1 d .
H12 H 0.9013 0.9584 0.2591 0.032 Uiso 1 1 calc R
C13 C 0.78142(17) 0.85193(16) 0.32737(9) 0.0232(5) Uani 1 1 d .
C14 C 0.8159(2) 0.92050(19) 0.35282(11) 0.0360(7) Uani 1 1 d .
H14 H 0.8084 0.9722 0.3377 0.043 Uiso 1 1 calc R
C15 C 0.8608(2) 0.9129(2) 0.40007(12) 0.0475(8) Uani 1 1 d .
H15 H 0.8853 0.9594 0.4171 0.057 Uiso 1 1 calc R
C16 C 0.8703(2) 0.8385(2) 0.42257(11) 0.0443(8) Uani 1 1 d .
H16 H 0.9018 0.8338 0.4549 0.053 Uiso 1 1 calc R
C17 C 0.8342(2) 0.7706(2) 0.39829(11) 0.0368(7) Uani 1 1 d .
H17 H 0.8396 0.7195 0.4143 0.044 Uiso 1 1 calc R
C18 C 0.79011(18) 0.77708(17) 0.35046(10) 0.0269(6) Uani 1 1 d .
H18 H 0.7659 0.7303 0.3336 0.032 Uiso 1 1 calc R
C19 C 0.52403(19) 0.84744(17) 0.08961(10) 0.0291(6) Uani 1 1 d .
C20 C 0.4686(2) 0.8670(2) 0.04635(11) 0.0393(7) Uani 1 1 d .
H20 H 0.4538 0.8267 0.0218 0.047 Uiso 1 1 calc R
C21 C 0.4346(2) 0.9452(2) 0.03896(15) 0.0546(10) Uani 1 1 d .
H21 H 0.3972 0.9585 0.0093 0.066 Uiso 1 1 calc R
C22 C 0.4552(3) 1.0033(2) 0.07458(16) 0.0615(11) Uani 1 1 d .
H22 H 0.4317 1.0567 0.0695 0.074 Uiso 1 1 calc R
C23 C 0.5091(3) 0.9849(2) 0.11725(15) 0.0585(10) Uani 1 1 d .
H23 H 0.5229 1.0256 0.1417 0.070 Uiso 1 1 calc R
C24 C 0.5441(2) 0.90710(19) 0.12528(12) 0.0427(7) Uani 1 1 d .
H24 H 0.5816 0.8947 0.1551 0.051 Uiso 1 1 calc R
C25 C 0.67632(18) 0.73068(17) 0.06737(10) 0.0283(6) Uani 1 1 d .
C26 C 0.7378(2) 0.66813(19) 0.08334(12) 0.0402(7) Uani 1 1 d .
H26 H 0.7212 0.6363 0.1117 0.048 Uiso 1 1 calc R
C27 C 0.8237(2) 0.6521(2) 0.05781(14) 0.0520(9) Uani 1 1 d .
H27 H 0.8658 0.6096 0.0689 0.062 Uiso 1 1 calc R
C28 C 0.8478(2) 0.6974(3) 0.01676(13) 0.0550(10) Uani 1 1 d .
H28 H 0.9063 0.6859 -0.0006 0.066 Uiso 1 1 calc R
C29 C 0.7885(2) 0.7586(3) 0.00069(12) 0.0538(10) Uani 1 1 d .
H29 H 0.8055 0.7896 -0.0279 0.065 Uiso 1 1 calc R
C30 C 0.7021(2) 0.7762(2) 0.02613(11) 0.0405(7) Uani 1 1 d .
H30 H 0.6613 0.8195 0.0150 0.049 Uiso 1 1 calc R
C31 C 0.28557(18) 0.67682(16) 0.09668(10) 0.0263(6) Uani 1 1 d .
C32 C 0.2675(2) 0.71447(19) 0.05106(11) 0.0368(7) Uani 1 1 d .
H32 H 0.3199 0.7225 0.0287 0.044 Uiso 1 1 calc R
C33 C 0.1738(2) 0.7409(2) 0.03724(13) 0.0506(9) Uani 1 1 d .
H33 H 0.1625 0.7672 0.0058 0.061 Uiso 1 1 calc R
C34 C 0.0980(2) 0.7290(2) 0.06902(17) 0.0587(10) Uani 1 1 d .
H34 H 0.0339 0.7472 0.0596 0.070 Uiso 1 1 calc R
C35 C 0.1138(3) 0.6911(2) 0.11411(18) 0.0647(12) Uani 1 1 d .
H35 H 0.0604 0.6827 0.1358 0.078 Uiso 1 1 calc R
C36 C 0.2078(2) 0.6645(2) 0.12876(13) 0.0461(8) Uani 1 1 d .
H36 H 0.2185 0.6382 0.1603 0.055 Uiso 1 1 calc R
C37 C 0.39927(18) 0.53497(16) 0.09922(10) 0.0270(6) Uani 1 1 d .
C38 C 0.4049(2) 0.50752(18) 0.05030(11) 0.0363(7) Uani 1 1 d .
H38 H 0.4192 0.5442 0.0240 0.044 Uiso 1 1 calc R
C39 C 0.3899(2) 0.4262(2) 0.03919(15) 0.0507(9) Uani 1 1 d .
H39 H 0.3947 0.4071 0.0055 0.061 Uiso 1 1 calc R
C40 C 0.3679(2) 0.3735(2) 0.07806(18) 0.0586(11) Uani 1 1 d .
H40 H 0.3574 0.3180 0.0709 0.070 Uiso 1 1 calc R
C41 C 0.3614(2) 0.4007(2) 0.12622(17) 0.0572(10) Uani 1 1 d .
H41 H 0.3458 0.3642 0.1524 0.069 Uiso 1 1 calc R
C42 C 0.3771(2) 0.4808(2) 0.13729(13) 0.0418(7) Uani 1 1 d .
H42 H 0.3728 0.4992 0.1711 0.050 Uiso 1 1 calc R
C43 C 0.22160(17) 0.68848(14) 0.30353(10) 0.0218(5) Uani 1 1 d .
C44 C 0.2095(2) 0.73498(18) 0.26056(11) 0.0357(7) Uani 1 1 d .
H44 H 0.2620 0.7402 0.2379 0.043 Uiso 1 1 calc R
C45 C 0.1212(2) 0.7742(2) 0.25023(14) 0.0479(8) Uani 1 1 d .
H45 H 0.1137 0.8065 0.2208 0.058 Uiso 1 1 calc R
C46 C 0.0444(2) 0.76636(19) 0.28256(14) 0.0447(8) Uani 1 1 d .
H46 H -0.0163 0.7929 0.2753 0.054 Uiso 1 1 calc R
C47 C 0.0554(2) 0.72032(18) 0.32527(13) 0.0414(8) Uani 1 1 d .
H47 H 0.0024 0.7150 0.3476 0.050 Uiso 1 1 calc R
C48 C 0.1435(2) 0.68149(16) 0.33608(11) 0.0316(6) Uani 1 1 d .
H48 H 0.1507 0.6499 0.3659 0.038 Uiso 1 1 calc R
C49 C 0.29044(16) 0.53331(14) 0.32885(9) 0.0184(5) Uani 1 1 d .
C50 C 0.23924(19) 0.49421(16) 0.28950(10) 0.0288(6) Uani 1 1 d .
H50 H 0.2303 0.5202 0.2578 0.035 Uiso 1 1 calc R
C51 C 0.2017(2) 0.41814(17) 0.29653(12) 0.0371(7) Uani 1 1 d .
H51 H 0.1673 0.3916 0.2696 0.044 Uiso 1 1 calc R
C52 C 0.2142(2) 0.38048(16) 0.34275(12) 0.0376(7) Uani 1 1 d .
H52 H 0.1875 0.3283 0.3477 0.045 Uiso 1 1 calc R
C53 C 0.2648(2) 0.41791(17) 0.38146(11) 0.0346(7) Uani 1 1 d .
H53 H 0.2740 0.3912 0.4130 0.041 Uiso 1 1 calc R
C54 C 0.30303(18) 0.49503(16) 0.37482(10) 0.0267(6) Uani 1 1 d .
H54 H 0.3376 0.5211 0.4019 0.032 Uiso 1 1 calc R
C55 C 0.48912(19) 0.80156(15) 0.39866(9) 0.0243(5) Uani 1 1 d .
C56 C 0.5722(2) 0.83718(17) 0.42152(10) 0.0298(6) Uani 1 1 d .
H56 H 0.6317 0.8075 0.4249 0.036 Uiso 1 1 calc R
C57 C 0.5678(2) 0.91572(18) 0.43924(11) 0.0382(7) Uani 1 1 d .
H57 H 0.6243 0.9395 0.4551 0.046 Uiso 1 1 calc R
C58 C 0.4822(2) 0.95930(18) 0.43401(11) 0.0389(7) Uani 1 1 d .
H58 H 0.4798 1.0131 0.4462 0.047 Uiso 1 1 calc R
C59 C 0.3998(2) 0.92536(18) 0.41109(11) 0.0377(7) Uani 1 1 d .
H59 H 0.3409 0.9558 0.4073 0.045 Uiso 1 1 calc R
C60 C 0.4033(2) 0.84639(17) 0.39354(10) 0.0303(6) Uani 1 1 d .
H60 H 0.3465 0.8229 0.3779 0.036 Uiso 1 1 calc R
C61 C 0.56630(18) 0.63791(15) 0.41293(9) 0.0242(5) Uani 1 1 d .
C62 C 0.6486(2) 0.59902(19) 0.39594(12) 0.0402(7) Uani 1 1 d .
H62 H 0.6704 0.6091 0.3628 0.048 Uiso 1 1 calc R
C63 C 0.7000(3) 0.5449(2) 0.42725(15) 0.0561(9) Uani 1 1 d .
H63 H 0.7566 0.5182 0.4154 0.067 Uiso 1 1 calc R
C64 C 0.6688(3) 0.5301(2) 0.47520(14) 0.0511(9) Uani 1 1 d .
H64 H 0.7040 0.4934 0.4965 0.061 Uiso 1 1 calc R
C65 C 0.5872(2) 0.5683(2) 0.49229(12) 0.0466(8) Uani 1 1 d .
H65 H 0.5659 0.5582 0.5255 0.056 Uiso 1 1 calc R
C66 C 0.5357(2) 0.62142(18) 0.46144(10) 0.0359(7) Uani 1 1 d .
H66 H 0.4786 0.6471 0.4735 0.043 Uiso 1 1 calc R
N1 N 0.48626(15) 0.68265(13) 0.07980(7) 0.0251(5) Uani 1 1 d .
N2 N 0.38566(15) 0.66862(13) 0.36696(7) 0.0238(5) Uani 1 1 d .
O1 O 0.45665(13) 0.78831(11) 0.23570(8) 0.0332(5) Uani 1 1 d .
O2 O 0.59906(13) 0.61296(10) 0.23337(8) 0.0310(4) Uani 1 1 d .
O3 O 0.67022(12) 0.78183(10) 0.25280(6) 0.0209(4) Uani 1 1 d .
O4 O 0.59346(12) 0.73960(12) 0.15699(6) 0.0289(4) Uani 1 1 d .
O5 O 0.42045(13) 0.64935(13) 0.17058(6) 0.0381(5) Uani 1 1 d .
O6 O 0.39429(11) 0.63194(10) 0.27024(6) 0.0200(3) Uani 1 1 d .
O7 O 0.55186(12) 0.70864(12) 0.32267(6) 0.0285(4) Uani 1 1 d .
P1 P 0.72514(4) 0.85788(4) 0.26521(2) 0.01768(12) Uani 1 1 d .
P2 P 0.56515(5) 0.74556(4) 0.10167(2) 0.02311(14) Uani 1 1 d .
P3 P 0.40710(5) 0.64062(4) 0.11437(2) 0.02351(14) Uani 1 1 d .
P4 P 0.33403(4) 0.63375(4) 0.31707(2) 0.01653(12) Uani 1 1 d .
P5 P 0.49504(5) 0.70239(4) 0.37068(2) 0.02083(13) Uani 1 1 d .

loop_
_atom_site_aniso_label
_atom_site_aniso_U_11
_atom_site_aniso_U_22
_atom_site_aniso_U_33
_atom_site_aniso_U_23
_atom_site_aniso_U_13
_atom_site_aniso_U_12
Np1 0.01141(5) 0.01283(5) 0.01249(5) 0.00015(3) 0.00187(3) -0.00024(3)
C1 0.0235(13) 0.0232(13) 0.0244(13) -0.0008(10) 0.0012(10) 0.0028(10)
C2 0.0392(17) 0.0341(17) 0.067(2) 0.0159(15) 0.0226(15) 0.0103(14)
C3 0.070(3) 0.0335(19) 0.106(3) 0.030(2) 0.037(2) 0.0192(18)
C4 0.065(2) 0.043(2) 0.072(3) 0.0131(18) 0.0285(19) 0.0313(18)
C5 0.0389(17) 0.0482(19) 0.0377(17) 0.0043(14) 0.0168(13) 0.0195(15)
C6 0.0303(14) 0.0317(15) 0.0295(14) 0.0019(12) 0.0083(11) 0.0043(12)
C7 0.0142(11) 0.0185(12) 0.0269(13) 0.0021(10) 0.0028(9) 0.0001(9)
C8 0.0216(13) 0.0393(16) 0.0302(14) -0.0063(12) 0.0063(10) -0.0088(12)
C9 0.0312(15) 0.061(2) 0.0331(16) -0.0116(15) 0.0133(12) -0.0123(15)
C10 0.0253(14) 0.0528(19) 0.0393(17) 0.0047(15) 0.0140(12) -0.0072(14)
C11 0.0212(13) 0.0314(15) 0.0460(17) 0.0073(13) 0.0067(11) -0.0093(11)
C12 0.0235(13) 0.0217(13) 0.0352(15) -0.0008(11) 0.0033(10) -0.0057(11)
C13 0.0164(11) 0.0306(14) 0.0227(13) -0.0039(10) 0.0027(9) -0.0034(10)
C14 0.0395(16) 0.0390(17) 0.0294(15) -0.0051(13) -0.0015(12) -0.0117(13)
C15 0.0432(18) 0.067(2) 0.0320(17) -0.0129(16) -0.0055(13) -0.0203(17)
C16 0.0290(15) 0.083(3) 0.0203(14) 0.0002(15) -0.0027(11) -0.0110(16)
C17 0.0259(14) 0.0551(19) 0.0296(15) 0.0118(14) 0.0052(11) 0.0036(14)
C18 0.0210(13) 0.0349(15) 0.0251(13) 0.0005(11) 0.0051(10) 0.0002(11)
C19 0.0253(13) 0.0372(16) 0.0254(14) 0.0010(12) 0.0109(10) -0.0053(12)
C20 0.0344(16) 0.0486(19) 0.0352(16) 0.0076(14) 0.0070(12) -0.0032(14)
C21 0.0423(19) 0.064(2) 0.058(2) 0.025(2) 0.0131(16) 0.0104(18)
C22 0.065(2) 0.045(2) 0.077(3) 0.013(2) 0.034(2) 0.0129(19)
C23 0.075(3) 0.0378(19) 0.064(3) -0.0093(17) 0.027(2) -0.0054(18)
C24 0.0497(19) 0.0401(18) 0.0388(17) -0.0036(14) 0.0122(14) -0.0057(15)
C25 0.0233(13) 0.0396(16) 0.0222(13) -0.0088(11) 0.0051(10) -0.0108(12)
C26 0.0387(17) 0.0390(17) 0.0433(18) -0.0067(14) 0.0097(13) -0.0039(14)
C27 0.0378(18) 0.057(2) 0.062(2) -0.0245(18) 0.0070(16) 0.0043(16)
C28 0.0271(16) 0.095(3) 0.044(2) -0.034(2) 0.0129(14) -0.0135(18)
C29 0.0332(17) 0.099(3) 0.0298(16) -0.0053(18) 0.0124(13) -0.022(2)
C30 0.0272(15) 0.066(2) 0.0290(15) 0.0046(14) 0.0086(11) -0.0107(14)
C31 0.0233(13) 0.0261(13) 0.0298(14) -0.0123(11) 0.0031(10) -0.0058(11)
C32 0.0327(15) 0.0488(19) 0.0287(15) -0.0129(13) -0.0034(12) 0.0070(13)
C33 0.0440(19) 0.059(2) 0.048(2) -0.0219(17) -0.0167(15) 0.0160(17)
C34 0.0286(18) 0.055(2) 0.092(3) -0.022(2) -0.0117(18) 0.0075(16)
C35 0.0278(18) 0.065(3) 0.103(3) -0.012(2) 0.0251(19) 0.0011(17)
C36 0.0343(17) 0.048(2) 0.057(2) 0.0027(16) 0.0169(14) -0.0028(15)
C37 0.0184(12) 0.0319(15) 0.0303(14) 0.0055(11) -0.0055(10) -0.0030(11)
C38 0.0401(16) 0.0324(16) 0.0358(16) 0.0001(13) -0.0106(12) -0.0014(13)
C39 0.0445(19) 0.0403(19) 0.066(2) -0.0143(17) -0.0228(17) 0.0033(15)
C40 0.0344(18) 0.0284(17) 0.112(4) 0.007(2) -0.016(2) -0.0030(14)
C41 0.0387(19) 0.040(2) 0.093(3) 0.029(2) 0.0051(18) 0.0010(16)
C42 0.0313(15) 0.0471(19) 0.0471(19) 0.0196(15) 0.0034(13) 0.0010(14)
C43 0.0197(12) 0.0171(12) 0.0287(13) -0.0008(10) 0.0007(10) -0.0025(10)
C44 0.0265(14) 0.0368(16) 0.0439(17) 0.0155(14) -0.0010(12) -0.0019(12)
C45 0.0366(17) 0.0418(18) 0.065(2) 0.0204(17) -0.0100(15) 0.0040(15)
C46 0.0234(15) 0.0301(16) 0.080(3) 0.0003(16) -0.0077(15) 0.0057(13)
C47 0.0243(15) 0.0339(16) 0.067(2) -0.0053(15) 0.0129(14) 0.0048(12)
C48 0.0282(14) 0.0265(14) 0.0407(16) 0.0023(12) 0.0093(12) 0.0021(11)
C49 0.0135(11) 0.0190(12) 0.0230(12) 0.0026(10) 0.0051(9) 0.0008(9)
C50 0.0333(14) 0.0246(14) 0.0285(14) 0.0024(11) -0.0019(11) -0.0058(12)
C51 0.0382(16) 0.0239(15) 0.0491(19) -0.0045(13) 0.0002(13) -0.0110(12)
C52 0.0346(16) 0.0173(13) 0.062(2) 0.0071(13) 0.0153(14) -0.0006(12)
C53 0.0344(15) 0.0300(15) 0.0400(17) 0.0178(13) 0.0117(12) 0.0049(12)
C54 0.0221(13) 0.0296(14) 0.0287(14) 0.0053(11) 0.0051(10) 0.0036(11)
C55 0.0287(13) 0.0282(14) 0.0161(12) 0.0025(10) 0.0053(9) -0.0086(11)
C56 0.0278(14) 0.0360(15) 0.0256(14) -0.0054(12) 0.0029(10) -0.0077(12)
C57 0.0397(17) 0.0393(17) 0.0358(16) -0.0084(13) 0.0038(12) -0.0167(14)
C58 0.0507(19) 0.0303(16) 0.0363(17) -0.0061(13) 0.0111(13) -0.0087(14)
C59 0.0395(17) 0.0334(16) 0.0407(17) 0.0029(13) 0.0082(13) 0.0004(13)
C60 0.0280(14) 0.0345(16) 0.0283(14) 0.0040(12) 0.0010(11) -0.0076(12)
C61 0.0236(13) 0.0254(13) 0.0234(13) -0.0035(10) -0.0018(10) -0.0080(11)
C62 0.0374(16) 0.0404(17) 0.0434(18) -0.0001(14) 0.0099(13) -0.0002(14)
C63 0.0402(19) 0.048(2) 0.081(3) 0.0063(19) 0.0059(17) 0.0112(16)
C64 0.051(2) 0.044(2) 0.058(2) 0.0149(17) -0.0165(17) -0.0043(16)
C65 0.051(2) 0.054(2) 0.0333(17) 0.0100(15) -0.0085(14) -0.0051(17)
C66 0.0404(16) 0.0456(18) 0.0214(14) 0.0004(12) -0.0030(11) 0.0004(14)
N1 0.0250(11) 0.0373(13) 0.0130(10) 0.0002(9) 0.0021(8) -0.0118(10)
N2 0.0218(10) 0.0337(12) 0.0160(10) -0.0022(9) 0.0045(8) -0.0112(9)
O1 0.0181(9) 0.0216(10) 0.0598(13) 0.0023(9) 0.0015(8) 0.0046(7)
O2 0.0221(9) 0.0191(9) 0.0522(12) -0.0037(8) 0.0093(8) 0.0026(7)
O3 0.0189(8) 0.0225(9) 0.0215(9) -0.0013(7) 0.0026(6) -0.0069(7)
O4 0.0248(9) 0.0436(11) 0.0184(9) 0.0009(8) 0.0016(7) -0.0175(8)
O5 0.0325(10) 0.0674(15) 0.0145(9) -0.0003(9) 0.0012(7) -0.0305(10)
O6 0.0182(8) 0.0268(9) 0.0151(8) 0.0011(7) 0.0025(6) -0.0084(7)
O7 0.0215(9) 0.0498(12) 0.0145(8) -0.0034(8) 0.0029(7) -0.0155(8)
P1 0.0147(3) 0.0186(3) 0.0198(3) -0.0011(2) 0.0020(2) -0.0032(2)
P2 0.0214(3) 0.0335(4) 0.0146(3) 0.0007(3) 0.0044(2) -0.0088(3)
P3 0.0207(3) 0.0356(4) 0.0143(3) -0.0012(3) 0.0007(2) -0.0108(3)
P4 0.0144(3) 0.0200(3) 0.0152(3) 0.0012(2) 0.0018(2) -0.0043(2)
P5 0.0193(3) 0.0309(4) 0.0123(3) -0.0015(3) 0.0017(2) -0.0090(3)

loop_
_atom_type_symbol
_atom_type_description
_atom_type_scat_dispersion_real
_atom_type_scat_dispersion_imag
_atom_type_scat_source
C C 0.0033 0.0016 'International Tables Vol C Tables 4.2.6.8 and 6.1.1.4'
H H 0.0000 0.0000 'International Tables Vol C Tables 4.2.6.8 and 6.1.1.4'
N N 0.0061 0.0033 'International Tables Vol C Tables 4.2.6.8 and 6.1.1.4'
Np Np -11.4937 4.1493 'International Tables Vol C Tables 4.2.6.8 and 6.1.1.4'
O O 0.0106 0.0060 'International Tables Vol C Tables 4.2.6.8 and 6.1.1.4'
P P 0.1023 0.0942 'International Tables Vol C Tables 4.2.6.8 and 6.1.1.4'

loop_
_geom_angle_atom_site_label_1
_geom_angle_atom_site_label_2
_geom_angle_atom_site_label_3
_geom_angle
O1 Np1 O2 179.21(8)
O1 Np1 O3 88.18(7)
O1 Np1 O4 90.57(8)
O1 Np1 O5 89.23(9)
O1 Np1 O6 88.11(7)
O1 Np1 O7 89.73(9)
O2 Np1 O3 91.03(7)
O2 Np1 O4 89.17(8)
O2 Np1 O5 91.41(8)
O2 Np1 O6 92.55(7)
O2 Np1 O7 90.04(8)
O4 Np1 O3 72.08(6)
O5 Np1 O3 145.53(6)
O5 Np1 O4 73.58(6)
O5 Np1 O6 69.66(6)
O5 Np1 O7 143.31(6)
O6 Np1 O3 144.51(5)
O6 Np1 O4 143.23(5)
O7 Np1 O3 71.05(6)
O7 Np1 O4 143.10(6)
O7 Np1 O6 73.65(5)
C2 C1 P1 123.1(2)
C6 C1 C2 119.2(2)
C6 C1 P1 117.7(2)
C1 C2 H2 120.2
C3 C2 C1 119.5(3)
C3 C2 H2 120.2
C2 C3 H3 119.8
C4 C3 C2 120.5(3)
C4 C3 H3 119.8
C3 C4 H4 119.8
C5 C4 C3 120.3(3)
C5 C4 H4 119.8
C4 C5 H5 120.0
C4 C5 C6 120.1(3)
C6 C5 H5 120.0
C1 C6 H6 119.8
C5 C6 C1 120.4(3)
C5 C6 H6 119.8
C8 C7 C12 119.8(2)
C8 C7 P1 117.31(18)
C12 C7 P1 122.84(19)
C7 C8 H8 120.0
C7 C8 C9 119.9(3)
C9 C8 H8 120.0
C8 C9 H9 120.1
C10 C9 C8 119.7(3)
C10 C9 H9 120.1
C9 C10 H10 119.7
C11 C10 C9 120.5(3)
C11 C10 H10 119.7
C10 C11 H11 120.0
C10 C11 C12 120.1(2)
C12 C11 H11 120.0
C7 C12 H12 120.0
C11 C12 C7 119.9(3)
C11 C12 H12 120.0
C14 C13 P1 121.7(2)
C18 C13 C14 119.5(2)
C18 C13 P1 118.77(19)
C13 C14 H14 120.1
C15 C14 C13 119.8(3)
C15 C14 H14 120.1
C14 C15 H15 119.7
C16 C15 C14 120.5(3)
C16 C15 H15 119.7
C15 C16 H16 119.9
C15 C16 C17 120.2(3)
C17 C16 H16 119.9
C16 C17 H17 120.0
C16 C17 C18 120.0(3)
C18 C17 H17 120.0
C13 C18 C17 120.0(3)
C13 C18 H18 120.0
C17 C18 H18 120.0
C20 C19 P2 121.4(2)
C24 C19 C20 119.0(3)
C24 C19 P2 119.5(2)
C19 C20 H20 119.9
C21 C20 C19 120.2(3)
C21 C20 H20 119.9
C20 C21 H21 120.0
C22 C21 C20 119.9(3)
C22 C21 H21 120.0
C21 C22 H22 119.8
C23 C22 C21 120.5(4)
C23 C22 H22 119.8
C22 C23 H23 119.7
C22 C23 C24 120.5(4)
C24 C23 H23 119.7
C19 C24 H24 120.1
C23 C24 C19 119.8(3)
C23 C24 H24 120.1
C26 C25 P2 117.0(2)
C30 C25 C26 118.9(3)
C30 C25 P2 124.0(2)
C25 C26 H26 120.0
C25 C26 C27 120.0(3)
C27 C26 H26 120.0
C26 C27 H27 119.8
C28 C27 C26 120.3(3)
C28 C27 H27 119.8
C27 C28 H28 119.8
C29 C28 C27 120.4(3)
C29 C28 H28 119.8
C28 C29 H29 119.9
C28 C29 C30 120.3(3)
C30 C29 H29 119.9
C25 C30 C29 120.2(3)
C25 C30 H30 119.9
C29 C30 H30 119.9
C32 C31 C36 118.9(3)
C32 C31 P3 121.1(2)
C36 C31 P3 119.9(2)
C31 C32 H32 119.5
C31 C32 C33 121.0(3)
C33 C32 H32 119.5
C32 C33 H33 120.1
C34 C33 C32 119.8(4)
C34 C33 H33 120.1
C33 C34 H34 119.8
C35 C34 C33 120.3(3)
C35 C34 H34 119.8
C34 C35 H35 119.7
C34 C35 C36 120.6(3)
C36 C35 H35 119.7
C31 C36 C35 119.4(3)
C31 C36 H36 120.3
C35 C36 H36 120.3
C38 C37 C42 119.2(3)
C38 C37 P3 121.8(2)
C42 C37 P3 118.7(2)
C37 C38 H38 119.8
C37 C38 C39 120.4(3)
C39 C38 H38 119.8
C38 C39 H39 120.5
C40 C39 C38 119.0(3)
C40 C39 H39 120.5
C39 C40 H40 119.7
C41 C40 C39 120.5(3)
C41 C40 H40 119.7
C40 C41 H41 119.8
C40 C41 C42 120.5(3)
C42 C41 H41 119.8
C37 C42 H42 119.8
C41 C42 C37 120.3(3)
C41 C42 H42 119.8
C44 C43 C48 118.8(2)
C44 C43 P4 121.6(2)
C48 C43 P4 119.5(2)
C43 C44 H44 119.8
C43 C44 C45 120.4(3)
C45 C44 H44 119.8
C44 C45 H45 119.9
C46 C45 C44 120.2(3)
C46 C45 H45 119.9
C45 C46 H46 120.0
C47 C46 C45 119.9(3)
C47 C46 H46 120.0
C46 C47 H47 119.8
C46 C47 C48 120.3(3)
C48 C47 H47 119.8
C43 C48 H48 119.8
C47 C48 C43 120.3(3)
C47 C48 H48 119.8
C50 C49 P4 117.43(18)
C54 C49 C50 119.4(2)
C54 C49 P4 123.11(19)
C49 C50 H50 119.9
C51 C50 C49 120.3(3)
C51 C50 H50 119.9
C50 C51 H51 120.1
C50 C51 C52 119.9(3)
C52 C51 H51 120.1
C51 C52 H52 119.8
C53 C52 C51 120.4(3)
C53 C52 H52 119.8
C52 C53 H53 119.9
C52 C53 C54 120.2(3)
C54 C53 H53 119.9
C49 C54 C53 119.8(3)
C49 C54 H54 120.1
C53 C54 H54 120.1
C56 C55 P5 121.2(2)
C60 C55 C56 118.9(2)
C60 C55 P5 119.7(2)
C55 C56 H56 119.9
C57 C56 C55 120.1(3)
C57 C56 H56 119.9
C56 C57 H57 119.9
C58 C57 C56 120.3(3)
C58 C57 H57 119.9
C57 C58 H58 119.8
C57 C58 C59 120.4(3)
C59 C58 H58 119.8
C58 C59 H59 120.1
C58 C59 C60 119.7(3)
C60 C59 H59 120.1
C55 C60 C59 120.6(3)
C55 C60 H60 119.7
C59 C60 H60 119.7
C62 C61 C66 118.5(3)
C62 C61 P5 120.0(2)
C66 C61 P5 121.2(2)
C61 C62 H62 119.8
C61 C62 C63 120.3(3)
C63 C62 H62 119.8
C62 C63 H63 120.0
C64 C63 C62 120.1(3)
C64 C63 H63 120.0
C63 C64 H64 120.0
C65 C64 C63 120.0(3)
C65 C64 H64 120.0
C64 C65 H65 119.9
C64 C65 C66 120.2(3)
C66 C65 H65 119.9
C61 C66 H66 119.6
C65 C66 C61 120.8(3)
C65 C66 H66 119.6
P2 N1 P3 122.46(13)
P4 N2 P5 124.78(13)
P1 O3 Np1 155.82(10)
P2 O4 Np1 140.40(10)
P3 O5 Np1 143.30(10)
P4 O6 Np1 139.79(9)
P5 O7 Np1 140.25(10)
C1 P1 C7 108.50(11)
C1 P1 C13 105.57(12)
C13 P1 C7 108.44(11)
O3 P1 C1 113.56(11)
O3 P1 C7 110.02(10)
O3 P1 C13 110.55(11)
C25 P2 C19 107.40(13)
N1 P2 C19 110.26(12)
N1 P2 C25 107.06(12)
O4 P2 C19 107.60(12)
O4 P2 C25 106.63(11)
O4 P2 N1 117.43(10)
C37 P3 C31 102.57(11)
N1 P3 C31 109.52(12)
N1 P3 C37 109.52(12)
O5 P3 C31 107.95(12)
O5 P3 C37 108.65(12)
O5 P3 N1 117.58(10)
C49 P4 C43 102.60(11)
N2 P4 C43 109.52(12)
N2 P4 C49 109.46(11)
O6 P4 C43 108.95(11)
O6 P4 C49 108.32(10)
O6 P4 N2 117.01(10)
C55 P5 C61 108.28(12)
N2 P5 C55 107.04(12)
N2 P5 C61 108.30(12)
O7 P5 C55 108.23(11)
O7 P5 C61 106.44(11)
O7 P5 N2 118.23(10)

loop_
_geom_bond_atom_site_label_1
_geom_bond_atom_site_label_2
_geom_bond_distance
Np1 O1 1.7470(17)
Np1 O2 1.7501(17)
Np1 O3 2.4099(16)
Np1 O4 2.3584(17)
Np1 O5 2.3542(17)
Np1 O6 2.3560(15)
Np1 O7 2.3558(16)
C1 C2 1.389(4)
C1 C6 1.389(3)
C1 P1 1.798(3)
C2 H2 0.9500
C2 C3 1.385(4)
C3 H3 0.9500
C3 C4 1.373(5)
C4 H4 0.9500
C4 C5 1.364(5)
C5 H5 0.9500
C5 C6 1.379(4)
C6 H6 0.9500
C7 C8 1.383(4)
C7 C12 1.396(3)
C7 P1 1.799(2)
C8 H8 0.9500
C8 C9 1.389(4)
C9 H9 0.9500
C9 C10 1.383(4)
C10 H10 0.9500
C10 C11 1.376(4)
C11 H11 0.9500
C11 C12 1.379(4)
C12 H12 0.9500
C13 C14 1.397(4)
C13 C18 1.388(4)
C13 P1 1.799(2)
C14 H14 0.9500
C14 C15 1.383(4)
C15 H15 0.9500
C15 C16 1.376(5)
C16 H16 0.9500
C16 C17 1.380(5)
C17 H17 0.9500
C17 C18 1.391(4)
C18 H18 0.9500
C19 C20 1.392(4)
C19 C24 1.390(4)
C19 P2 1.806(3)
C20 H20 0.9500
C20 C21 1.390(5)
C21 H21 0.9500
C21 C22 1.372(6)
C22 H22 0.9500
C22 C23 1.365(6)
C23 H23 0.9500
C23 C24 1.390(5)
C24 H24 0.9500
C25 C26 1.391(4)
C25 C30 1.382(4)
C25 P2 1.805(3)
C26 H26 0.9500
C26 C27 1.394(4)
C27 H27 0.9500
C27 C28 1.369(5)
C28 H28 0.9500
C28 C29 1.358(5)
C29 H29 0.9500
C29 C30 1.402(4)
C30 H30 0.9500
C31 C32 1.376(4)
C31 C36 1.391(4)
C31 P3 1.809(3)
C32 H32 0.9500
C32 C33 1.387(4)
C33 H33 0.9500
C33 C34 1.365(5)
C34 H34 0.9500
C34 C35 1.361(6)
C35 H35 0.9500
C35 C36 1.398(5)
C36 H36 0.9500
C37 C38 1.378(4)
C37 C42 1.390(4)
C37 P3 1.801(3)
C38 H38 0.9500
C38 C39 1.395(4)
C39 H39 0.9500
C39 C40 1.390(5)
C40 H40 0.9500
C40 C41 1.359(6)
C41 H41 0.9500
C41 C42 1.376(5)
C42 H42 0.9500
C43 C44 1.381(4)
C43 C48 1.393(4)
C43 P4 1.806(2)
C44 H44 0.9500
C44 C45 1.387(4)
C45 H45 0.9500
C45 C46 1.377(5)
C46 H46 0.9500
C46 C47 1.370(5)
C47 H47 0.9500
C47 C48 1.383(4)
C48 H48 0.9500
C49 C50 1.397(3)
C49 C54 1.380(3)
C49 P4 1.799(2)
C50 H50 0.9500
C50 C51 1.376(4)
C51 H51 0.9500
C51 C52 1.381(4)
C52 H52 0.9500
C52 C53 1.368(4)
C53 H53 0.9500
C53 C54 1.394(4)
C54 H54 0.9500
C55 C56 1.398(4)
C55 C60 1.388(4)
C55 P5 1.807(3)
C56 H56 0.9500
C56 C57 1.387(4)
C57 H57 0.9500
C57 C58 1.375(4)
C58 H58 0.9500
C58 C59 1.380(4)
C59 H59 0.9500
C59 C60 1.392(4)
C60 H60 0.9500
C61 C62 1.380(4)
C61 C66 1.390(4)
C61 P5 1.810(3)
C62 H62 0.9500
C62 C63 1.397(5)
C63 H63 0.9500
C63 C64 1.373(5)
C64 H64 0.9500
C64 C65 1.367(5)
C65 H65 0.9500
C65 C66 1.380(4)
C66 H66 0.9500
N1 P2 1.594(2)
N1 P3 1.595(2)
N2 P4 1.588(2)
N2 P5 1.591(2)
O3 P1 1.4981(17)
O4 P2 1.5080(18)
O5 P3 1.5019(18)
O6 P4 1.5075(16)
O7 P5 1.5112(17)

loop_
_geom_torsion_atom_site_label_1
_geom_torsion_atom_site_label_2
_geom_torsion_atom_site_label_3
_geom_torsion_atom_site_label_4
_geom_torsion
Np1 O3 P1 C1 -4.8(3)
Np1 O3 P1 C7 -126.6(2)
Np1 O3 P1 C13 113.7(2)
Np1 O4 P2 C19 95.18(19)
Np1 O4 P2 C25 -149.85(18)
Np1 O4 P2 N1 -29.8(2)
Np1 O5 P3 C31 -129.3(2)
Np1 O5 P3 C37 120.2(2)
Np1 O5 P3 N1 -4.8(3)
Np1 O6 P4 C43 98.04(16)
Np1 O6 P4 C49 -151.06(14)
Np1 O6 P4 N2 -26.8(2)
Np1 O7 P5 C55 -110.53(18)
Np1 O7 P5 C61 133.26(17)
Np1 O7 P5 N2 11.3(2)
C1 C2 C3 C4 -0.9(6)
C2 C1 C6 C5 1.0(4)
C2 C1 P1 C7 -13.2(3)
C2 C1 P1 C13 102.8(3)
C2 C1 P1 O3 -135.9(2)
C2 C3 C4 C5 1.4(7)
C3 C4 C5 C6 -0.7(6)
C4 C5 C6 C1 -0.5(5)
C6 C1 C2 C3 -0.3(5)
C6 C1 P1 C7 169.2(2)
C6 C1 P1 C13 -74.8(2)
C6 C1 P1 O3 46.5(2)
C7 C8 C9 C10 0.3(5)
C8 C7 C12 C11 1.1(4)
C8 C7 P1 C1 -109.3(2)
C8 C7 P1 C13 136.5(2)
C8 C7 P1 O3 15.5(2)
C8 C9 C10 C11 -0.3(5)
C9 C10 C11 C12 0.7(5)
C10 C11 C12 C7 -1.1(4)
C12 C7 C8 C9 -0.6(4)
C12 C7 P1 C1 70.1(2)
C12 C7 P1 C13 -44.1(2)
C12 C7 P1 O3 -165.1(2)
C13 C14 C15 C16 -1.1(5)
C14 C13 C18 C17 -1.0(4)
C14 C13 P1 C1 -40.8(2)
C14 C13 P1 C7 75.3(2)
C14 C13 P1 O3 -164.0(2)
C14 C15 C16 C17 -0.5(5)
C15 C16 C17 C18 1.4(4)
C16 C17 C18 C13 -0.7(4)
C18 C13 C14 C15 1.9(4)
C18 C13 P1 C1 138.9(2)
C18 C13 P1 C7 -105.0(2)
C18 C13 P1 O3 15.7(2)
C19 C20 C21 C22 -0.5(5)
C20 C19 C24 C23 -0.3(4)
C20 C19 P2 C25 83.2(2)
C20 C19 P2 N1 -33.1(2)
C20 C19 P2 O4 -162.3(2)
C20 C21 C22 C23 0.2(5)
C21 C22 C23 C24 0.0(6)
C22 C23 C24 C19 0.0(5)
C24 C19 C20 C21 0.5(4)
C24 C19 P2 C25 -99.8(2)
C24 C19 P2 N1 143.9(2)
C24 C19 P2 O4 14.7(2)
C25 C26 C27 C28 -0.5(5)
C26 C25 C30 C29 0.7(4)
C26 C25 P2 C19 159.6(2)
C26 C25 P2 N1 -82.0(2)
C26 C25 P2 O4 44.5(2)
C26 C27 C28 C29 0.4(5)
C27 C28 C29 C30 0.2(5)
C28 C29 C30 C25 -0.8(5)
C30 C25 C26 C27 -0.1(4)
C30 C25 P2 C19 -21.9(3)
C30 C25 P2 N1 96.5(3)
C30 C25 P2 O4 -137.0(2)
C31 C32 C33 C34 -0.5(5)
C32 C31 C36 C35 -0.5(5)
C32 C31 P3 C37 -98.6(2)
C32 C31 P3 N1 17.6(3)
C32 C31 P3 O5 146.8(2)
C32 C33 C34 C35 -0.2(6)
C33 C34 C35 C36 0.5(6)
C34 C35 C36 C31 -0.2(6)
C36 C31 C32 C33 0.9(4)
C36 C31 P3 C37 79.3(3)
C36 C31 P3 N1 -164.4(2)
C36 C31 P3 O5 -35.3(3)
C37 C38 C39 C40 0.8(5)
C38 C37 C42 C41 0.2(4)
C38 C37 P3 C31 78.0(2)
C38 C37 P3 N1 -38.3(3)
C38 C37 P3 O5 -167.9(2)
C38 C39 C40 C41 -0.1(5)
C39 C40 C41 C42 -0.5(5)
C40 C41 C42 C37 0.5(5)
C42 C37 C38 C39 -0.9(4)
C42 C37 P3 C31 -95.5(2)
C42 C37 P3 N1 148.3(2)
C42 C37 P3 O5 18.6(2)
C43 C44 C45 C46 -0.6(5)
C44 C43 C48 C47 0.2(4)
C44 C43 P4 C49 -128.2(2)
C44 C43 P4 N2 115.6(2)
C44 C43 P4 O6 -13.5(3)
C44 C45 C46 C47 0.5(5)
C45 C46 C47 C48 -0.1(5)
C46 C47 C48 C43 -0.3(5)
C48 C43 C44 C45 0.2(4)
C48 C43 P4 C49 49.3(2)
C48 C43 P4 N2 -66.9(2)
C48 C43 P4 O6 164.0(2)
C49 C50 C51 C52 0.4(4)
C50 C49 C54 C53 0.2(4)
C50 C49 P4 C43 61.2(2)
C50 C49 P4 N2 177.47(19)
C50 C49 P4 O6 -53.9(2)
C50 C51 C52 C53 -0.9(4)
C51 C52 C53 C54 1.0(4)
C52 C53 C54 C49 -0.6(4)
C54 C49 C50 C51 0.0(4)
C54 C49 P4 C43 -116.9(2)
C54 C49 P4 N2 -0.7(2)
C54 C49 P4 O6 128.0(2)
C55 C56 C57 C58 -0.6(4)
C56 C55 C60 C59 -0.3(4)
C56 C55 P5 C61 43.2(2)
C56 C55 P5 N2 159.7(2)
C56 C55 P5 O7 -71.8(2)
C56 C57 C58 C59 0.0(4)
C57 C58 C59 C60 0.5(4)
C58 C59 C60 C55 -0.3(4)
C60 C55 C56 C57 0.8(4)
C60 C55 P5 C61 -142.7(2)
C60 C55 P5 N2 -26.1(2)
C60 C55 P5 O7 102.3(2)
C61 C62 C63 C64 -0.1(5)
C62 C61 C66 C65 1.0(4)
C62 C61 P5 C55 -123.1(2)
C62 C61 P5 N2 121.2(2)
C62 C61 P5 O7 -6.9(2)
C62 C63 C64 C65 0.2(5)
C63 C64 C65 C66 0.3(5)
C64 C65 C66 C61 -0.9(5)
C66 C61 C62 C63 -0.5(4)
C66 C61 P5 C55 62.0(2)
C66 C61 P5 N2 -53.7(2)
C66 C61 P5 O7 178.2(2)
P1 C1 C2 C3 -177.9(3)
P1 C1 C6 C5 178.7(2)
P1 C7 C8 C9 178.8(2)
P1 C7 C12 C11 -178.3(2)
P1 C13 C14 C15 -178.4(2)
P1 C13 C18 C17 179.33(19)
P2 C19 C20 C21 177.5(2)
P2 C19 C24 C23 -177.3(2)
P2 C25 C26 C27 178.5(2)
P2 C25 C30 C29 -177.8(2)
P2 N1 P3 C31 112.07(16)
P2 N1 P3 C37 -136.18(16)
P2 N1 P3 O5 -11.6(2)
P3 C31 C32 C33 178.9(2)
P3 C31 C36 C35 -178.5(3)
P3 C37 C38 C39 -174.3(2)
P3 C37 C42 C41 173.9(2)
P3 N1 P2 C19 -98.26(17)
P3 N1 P2 C25 145.21(16)
P3 N1 P2 O4 25.4(2)
P4 C43 C44 C45 177.8(2)
P4 C43 C48 C47 -177.4(2)
P4 C49 C50 C51 -178.3(2)
P4 C49 C54 C53 178.28(19)
P4 N2 P5 C55 127.87(17)
P4 N2 P5 C61 -115.59(17)
P4 N2 P5 O7 5.5(2)
P5 C55 C56 C57 175.0(2)
P5 C55 C60 C59 -174.6(2)
P5 C61 C62 C63 -175.6(2)
P5 C61 C66 C65 176.0(2)
P5 N2 P4 C43 -123.80(17)
P5 N2 P4 C49 124.44(16)
P5 N2 P4 O6 0.8(2)
